data_7023030
loop_
_publ_author_name
'Albrecht, Carolin'
'Schneider, Eva'
'Engeser, Marianne'
'Schnakenburg, Gregor'
'Espinosa, Arturo'
'Streubel, Rainer'

_publ_section_title
;
 Synthesis and DFT calculations of spirooxaphosphirane complexes.
;
_journal_issue 24
_journal_name_full 'Dalton transactions (Cambridge, England : 2003)'
_journal_page_first 8897
_journal_page_last 8906
_journal_paper_doi 10.1039/c3dt50556a
_journal_volume 42
_journal_year 2013
_chemical_formula_moiety 'C19 H21 Cr O6 P'
_chemical_formula_sum 'C19 H21 Cr O6 P'
_chemical_formula_weight 428.33
_chemical_name_systematic
;
?
;
_space_group_IT_number 14
_symmetry_cell_setting monoclinic
_symmetry_space_group_name_Hall '-P 2ybc'
_symmetry_space_group_name_H-M 'P 1 21/c 1'
_atom_sites_solution_hydrogens geom
_atom_sites_solution_primary direct
_atom_sites_solution_secondary difmap
_audit_creation_method SHELXL-97
_cell_angle_alpha 90.00
_cell_angle_beta 97.174(3)
_cell_angle_gamma 90.00
_cell_formula_units_Z 4
_cell_length_a 11.5967(5)
_cell_length_b 13.9514(6)
_cell_length_c 12.2801(5)
_cell_measurement_reflns_used 4557
_cell_measurement_temperature 123(2)
_cell_measurement_theta_max 29.13
_cell_measurement_theta_min 1.00
_cell_volume 1971.25(14)
_computing_cell_refinement 'HKL Scalepack (Otwinowski & Minor 1997)'
_computing_data_collection 'HKL Denzo and Scalepack (Otwinowski & Minor 1997)'
_computing_data_reduction 'HKL Denzo and Scalepack (Otwinowski & Minor 1997)'
_computing_molecular_graphics 'DIAMOND (Brandenburg, 1999)'
_computing_publication_material 'SHELXL97 (Sheldrick, 1997)'
_computing_structure_refinement 'SHELXL-97 (Sheldrick, 1997)'
_computing_structure_solution 'SHELXS-97 (Sheldrick, 1990)'
_diffrn_ambient_temperature 123(2)
_diffrn_detector_area_resol_mean 9
_diffrn_measured_fraction_theta_full 0.983
_diffrn_measured_fraction_theta_max 0.983
_diffrn_measurement_device '95mm CCD camera on \k-goniostat'
_diffrn_measurement_device_type 'Nonius KappaCCD'
_diffrn_measurement_method 'CCD rotation images, thin slices'
_diffrn_radiation_monochromator 'horizonally mounted graphite crystal'
_diffrn_radiation_type MoK\a
_diffrn_radiation_wavelength 0.71073
_diffrn_reflns_av_R_equivalents 0.0390
_diffrn_reflns_av_sigmaI/netI 0.0393
_diffrn_reflns_limit_h_max 14
_diffrn_reflns_limit_h_min -15
_diffrn_reflns_limit_k_max 18
_diffrn_reflns_limit_k_min -17
_diffrn_reflns_limit_l_max 15
_diffrn_reflns_limit_l_min -16
_diffrn_reflns_number 15154
_diffrn_reflns_theta_full 28.00
_diffrn_reflns_theta_max 28.00
_diffrn_reflns_theta_min 2.22
_exptl_absorpt_coefficient_mu 0.693
_exptl_absorpt_correction_T_max 0.9728
_exptl_absorpt_correction_T_min 0.8912
_exptl_absorpt_correction_type multi-scan
_exptl_absorpt_process_details
;
R.H. Blessing, Acta Cryst. (1995), A51, 33-38
;
_exptl_crystal_colour colourless
_exptl_crystal_density_diffrn 1.443
_exptl_crystal_density_method 'not measured'
_exptl_crystal_description plate
_exptl_crystal_F_000 888
_exptl_crystal_size_max 0.17
_exptl_crystal_size_mid 0.13
_exptl_crystal_size_min 0.04
_refine_diff_density_max 0.807
_refine_diff_density_min -0.395
_refine_diff_density_rms 0.060
_refine_ls_extinction_method none
_refine_ls_goodness_of_fit_ref 1.018
_refine_ls_hydrogen_treatment constr
_refine_ls_matrix_type full
_refine_ls_number_parameters 249
_refine_ls_number_reflns 4679
_refine_ls_number_restraints 8
_refine_ls_restrained_S_all 1.025
_refine_ls_R_factor_all 0.0436
_refine_ls_R_factor_gt 0.0336
_refine_ls_shift/su_max 0.012
_refine_ls_shift/su_mean 0.001
_refine_ls_structure_factor_coef Fsqd
_refine_ls_weighting_details 'calc w=1/[\s^2^(Fo^2^)+(0.0510P)^2^+0.6537P] where P=(Fo^2^+2Fc^2^)/3'
_refine_ls_weighting_scheme calc
_refine_ls_wR_factor_gt 0.0903
_refine_ls_wR_factor_ref 0.0953
_reflns_number_gt 3872
_reflns_number_total 4679
_reflns_threshold_expression >2sigma(I)
_cod_data_source_file c3dt50556a.txt
_cod_data_source_block Greg1843
_cod_depositor_comments
;
The following automatic conversions were performed:

'_exptl_absorpt_correction_type' value 'Multi-Scan' changed to
'multi-scan' according to
/home/saulius/struct/CIF-dictionaries/cif_core.dic dictionary named
'cif_core.dic' version 2.4.2 from 2011-04-26.

Automatic conversion script
Id: cif_fix_values 1891 2012-01-12 08:04:46Z andrius 
;
_cod_original_sg_symbol_H-M 'P 21/c'
_cod_database_code 7023030

loop_
_symmetry_equiv_pos_as_xyz
'x, y, z'
'-x, y+1/2, -z+1/2'
'-x, -y, -z'
'x, -y-1/2, z-1/2'

loop_
_atom_site_label
_atom_site_type_symbol
_atom_site_fract_x
_atom_site_fract_y
_atom_site_fract_z
_atom_site_U_iso_or_equiv
_atom_site_adp_type
_atom_site_occupancy
_atom_site_symmetry_multiplicity
_atom_site_calc_flag
_atom_site_refinement_flags
C1 C 0.25991(15) 1.01634(12) 0.93135(14) 0.0225(4) Uani 1 1 d .
C2 C 0.32101(16) 1.10414(13) 0.98645(15) 0.0255(4) Uani 1 1 d .
H2A H 0.3125 1.1629 0.9410 0.031 Uiso 1 1 calc R
H2B H 0.4033 1.0929 1.0158 0.031 Uiso 1 1 calc R
C3 C 0.23604(19) 1.09855(17) 1.07439(19) 0.0407(5) Uani 1 1 d .
H3A H 0.2728 1.0752 1.1466 0.049 Uiso 1 1 calc R
H3B H 0.1928 1.1588 1.0824 0.049 Uiso 1 1 calc R
C4 C 0.16456(17) 1.02178(14) 1.00649(15) 0.0283(4) Uani 1 1 d .
H4A H 0.1545 0.9618 1.0474 0.034 Uiso 1 1 calc R
H4B H 0.0891 1.0453 0.9695 0.034 Uiso 1 1 calc R
C5 C 0.37531(14) 0.99293(12) 0.72602(13) 0.0186(3) Uani 1 1 d .
C6 C 0.41833(14) 0.90147(12) 0.67799(14) 0.0198(3) Uani 1 1 d .
C7 C 0.39064(15) 0.90329(12) 0.56813(14) 0.0221(4) Uani 1 1 d .
C8 C 0.33117(15) 0.99413(13) 0.53596(14) 0.0223(4) Uani 1 1 d .
C9 C 0.31915(15) 1.04599(12) 0.62638(14) 0.0207(3) Uani 1 1 d .
C10 C 0.47134(15) 1.04961(12) 0.79398(14) 0.0234(4) Uani 1 1 d .
H10A H 0.5356 1.0603 0.7505 0.028 Uiso 1 1 calc R
H10B H 0.4996 1.0134 0.8604 0.028 Uiso 1 1 calc R
H10C H 0.4405 1.1115 0.8147 0.028 Uiso 1 1 calc R
C11 C 0.48548(16) 0.82679(13) 0.74638(15) 0.0255(4) Uani 1 1 d .
H11A H 0.4530 0.8193 0.8158 0.031 Uiso 1 1 calc R
H11B H 0.5670 0.8465 0.7614 0.031 Uiso 1 1 calc R
H11C H 0.4805 0.7657 0.7068 0.031 Uiso 1 1 calc R
C12 C 0.41536(19) 0.82765(15) 0.48781(17) 0.0334(4) Uani 1 1 d .
H12A H 0.4475 0.7709 0.5276 0.040 Uiso 1 1 calc R
H12B H 0.4716 0.8522 0.4414 0.040 Uiso 1 1 calc R
H12C H 0.3431 0.8103 0.4418 0.040 Uiso 1 1 calc R
C13 C 0.29418(17) 1.02170(15) 0.41904(15) 0.0310(4) Uani 1 1 d .
H13A H 0.2545 0.9675 0.3799 0.037 Uiso 1 1 calc R
H13B H 0.3627 1.0391 0.3841 0.037 Uiso 1 1 calc R
H13C H 0.2411 1.0765 0.4166 0.037 Uiso 1 1 calc R
C14 C 0.26379(18) 1.14227(13) 0.63342(17) 0.0305(4) Uani 1 1 d .
H14A H 0.3233 1.1895 0.6600 0.037 Uiso 1 1 calc R
H14C H 0.2052 1.1391 0.6843 0.037 Uiso 1 1 calc R
H14B H 0.2266 1.1613 0.5606 0.037 Uiso 1 1 calc R
C17 C 0.00548(16) 0.97672(13) 0.75202(14) 0.0232(3) Uani 1 1 d U
C16 C 0.07775(16) 0.82385(13) 0.87586(15) 0.0246(4) Uani 1 1 d U
C18 C 0.09392(15) 0.89993(12) 0.58129(14) 0.0226(3) Uani 1 1 d U
C19 C 0.19111(16) 0.75780(13) 0.71010(15) 0.0242(4) Uani 1 1 d U
C15 C -0.03852(17) 0.79339(13) 0.68449(15) 0.0264(4) Uani 1 1 d U
Cr Cr 0.09419(2) 0.865110(18) 0.73184(2) 0.01832(9) Uani 1 1 d U
O1 O 0.32331(11) 0.92400(9) 0.92909(10) 0.0243(3) Uani 1 1 d .
O2 O -0.11998(13) 0.74935(11) 0.65552(13) 0.0407(4) Uani 1 1 d .
O3 O 0.06257(14) 0.79761(10) 0.96109(11) 0.0372(3) Uani 1 1 d .
O4 O -0.04642(13) 1.04473(10) 0.76437(11) 0.0344(3) Uani 1 1 d U
O5 O 0.08153(12) 0.91579(10) 0.48974(10) 0.0322(3) Uani 1 1 d U
O6 O 0.24660(12) 0.69259(10) 0.69635(13) 0.0353(3) Uani 1 1 d U
P P 0.25635(4) 0.95296(3) 0.80454(3) 0.01737(11) Uani 1 1 d .

loop_
_atom_site_aniso_label
_atom_site_aniso_U_11
_atom_site_aniso_U_22
_atom_site_aniso_U_33
_atom_site_aniso_U_23
_atom_site_aniso_U_13
_atom_site_aniso_U_12
C1 0.0249(9) 0.0224(8) 0.0201(8) -0.0013(7) 0.0027(7) -0.0010(7)
C2 0.0263(9) 0.0248(9) 0.0247(9) -0.0038(7) 0.0009(7) -0.0016(7)
C3 0.0387(12) 0.0467(13) 0.0387(11) -0.0214(10) 0.0134(10) -0.0102(10)
C4 0.0308(10) 0.0313(10) 0.0237(9) -0.0053(7) 0.0069(7) -0.0045(8)
C5 0.0200(8) 0.0170(8) 0.0192(8) 0.0013(6) 0.0039(6) -0.0001(6)
C6 0.0188(8) 0.0177(8) 0.0234(8) 0.0002(6) 0.0045(7) 0.0002(6)
C7 0.0202(8) 0.0227(8) 0.0242(8) -0.0021(7) 0.0059(7) -0.0023(7)
C8 0.0191(8) 0.0271(9) 0.0210(8) 0.0035(7) 0.0036(7) -0.0018(7)
C9 0.0202(8) 0.0194(8) 0.0229(8) 0.0055(6) 0.0043(7) 0.0001(7)
C10 0.0235(9) 0.0215(9) 0.0256(9) -0.0021(7) 0.0049(7) -0.0055(7)
C11 0.0245(9) 0.0213(9) 0.0304(9) 0.0021(7) 0.0020(7) 0.0043(7)
C12 0.0369(11) 0.0341(11) 0.0299(10) -0.0104(8) 0.0079(8) 0.0014(9)
C13 0.0288(10) 0.0422(11) 0.0222(9) 0.0061(8) 0.0046(7) 0.0010(9)
C14 0.0362(11) 0.0224(9) 0.0331(10) 0.0055(8) 0.0054(8) 0.0057(8)
C17 0.0234(9) 0.0281(9) 0.0180(8) 0.0006(7) 0.0017(6) -0.0005(7)
C16 0.0258(9) 0.0220(9) 0.0259(8) 0.0009(7) 0.0029(7) -0.0035(7)
C18 0.0223(9) 0.0205(8) 0.0249(8) -0.0013(7) 0.0029(7) -0.0028(7)
C19 0.0242(9) 0.0219(8) 0.0259(9) -0.0001(7) 0.0013(7) -0.0049(6)
C15 0.0279(9) 0.0258(9) 0.0256(9) 0.0033(7) 0.0038(7) -0.0037(7)
Cr 0.01965(15) 0.01739(15) 0.01789(15) 0.00032(10) 0.00228(11) -0.00224(10)
O1 0.0293(7) 0.0242(6) 0.0190(6) -0.0007(5) 0.0009(5) -0.0012(5)
O2 0.0324(8) 0.0438(9) 0.0443(9) 0.0011(7) -0.0020(7) -0.0156(7)
O3 0.0521(9) 0.0326(8) 0.0282(7) 0.0080(6) 0.0096(6) -0.0044(7)
O4 0.0368(8) 0.0364(8) 0.0295(7) -0.0027(6) 0.0022(6) 0.0123(6)
O5 0.0368(8) 0.0370(8) 0.0222(6) 0.0031(6) 0.0015(6) -0.0071(6)
O6 0.0326(8) 0.0230(7) 0.0499(9) -0.0035(6) 0.0029(7) 0.0019(6)
P 0.0198(2) 0.0158(2) 0.0165(2) -0.00006(15) 0.00216(16) -0.00054(16)

loop_
_atom_type_symbol
_atom_type_description
_atom_type_scat_dispersion_real
_atom_type_scat_dispersion_imag
_atom_type_scat_source
C C 0.0033 0.0016 'International Tables Vol C Tables 4.2.6.8 and 6.1.1.4'
H H 0.0000 0.0000 'International Tables Vol C Tables 4.2.6.8 and 6.1.1.4'
Cr Cr 0.3209 0.6236 'International Tables Vol C Tables 4.2.6.8 and 6.1.1.4'
O O 0.0106 0.0060 'International Tables Vol C Tables 4.2.6.8 and 6.1.1.4'
P P 0.1023 0.0942 'International Tables Vol C Tables 4.2.6.8 and 6.1.1.4'

loop_
_geom_angle_atom_site_label_1
_geom_angle_atom_site_label_2
_geom_angle_atom_site_label_3
_geom_angle
O1 C1 C4 116.85(14)
O1 C1 C2 119.98(14)
C4 C1 C2 91.33(13)
O1 C1 P 60.80(8)
C4 C1 P 127.68(13)
C2 C1 P 137.79(13)
C1 C2 C3 88.18(14)
C1 C2 H2A 114.0
C3 C2 H2A 114.0
C1 C2 H2B 114.0
C3 C2 H2B 114.0
H2A C2 H2B 111.2
C4 C3 C2 90.22(14)
C4 C3 H3A 113.6
C2 C3 H3A 113.6
C4 C3 H3B 113.6
C2 C3 H3B 113.6
H3A C3 H3B 110.9
C1 C4 C3 88.87(14)
C1 C4 H4A 113.8
C3 C4 H4A 113.8
C1 C4 H4B 113.8
C3 C4 H4B 113.8
H4A C4 H4B 111.1
C9 C5 C6 103.15(13)
C9 C5 C10 113.66(14)
C6 C5 C10 113.30(14)
C9 C5 P 107.11(11)
C6 C5 P 104.48(11)
C10 C5 P 114.12(11)
C7 C6 C11 128.18(16)
C7 C6 C5 108.95(15)
C11 C6 C5 122.80(15)
C6 C7 C8 109.25(15)
C6 C7 C12 127.25(17)
C8 C7 C12 123.49(16)
C9 C8 C7 109.53(15)
C9 C8 C13 127.31(17)
C7 C8 C13 123.15(16)
C8 C9 C14 128.26(16)
C8 C9 C5 109.07(14)
C14 C9 C5 122.64(15)
C5 C10 H10A 109.5
C5 C10 H10B 109.5
H10A C10 H10B 109.5
C5 C10 H10C 109.5
H10A C10 H10C 109.5
H10B C10 H10C 109.5
C6 C11 H11A 109.5
C6 C11 H11B 109.5
H11A C11 H11B 109.5
C6 C11 H11C 109.5
H11A C11 H11C 109.5
H11B C11 H11C 109.5
C7 C12 H12A 109.5
C7 C12 H12B 109.5
H12A C12 H12B 109.5
C7 C12 H12C 109.5
H12A C12 H12C 109.5
H12B C12 H12C 109.5
C8 C13 H13A 109.5
C8 C13 H13B 109.5
H13A C13 H13B 109.5
C8 C13 H13C 109.5
H13A C13 H13C 109.5
H13B C13 H13C 109.5
C9 C14 H14A 109.5
C9 C14 H14C 109.5
H14A C14 H14C 109.5
C9 C14 H14B 109.5
H14A C14 H14B 109.5
H14C C14 H14B 109.5
O4 C17 Cr 178.96(16)
O3 C16 Cr 176.75(17)
O5 C18 Cr 172.11(16)
O6 C19 Cr 178.38(16)
O2 C15 Cr 179.9(2)
C15 Cr C16 87.29(8)
C15 Cr C17 92.36(8)
C16 Cr C17 90.46(8)
C15 Cr C19 90.74(8)
C16 Cr C19 91.26(8)
C17 Cr C19 176.52(8)
C15 Cr C18 86.17(8)
C16 Cr C18 173.41(8)
C17 Cr C18 88.99(7)
C19 Cr C18 89.65(8)
C15 Cr P 175.62(6)
C16 Cr P 88.42(6)
C17 Cr P 86.74(6)
C19 Cr P 90.28(5)
C18 Cr P 98.10(5)
C1 O1 P 68.53(8)
O1 P C1 50.67(7)
O1 P C5 104.82(7)
C1 P C5 111.38(8)
O1 P Cr 118.90(5)
C1 P Cr 121.64(6)
C5 P Cr 125.01(5)

loop_
_geom_bond_atom_site_label_1
_geom_bond_atom_site_label_2
_geom_bond_distance
C1 O1 1.485(2)
C1 C4 1.528(2)
C1 C2 1.530(2)
C1 P 1.7868(17)
C2 C3 1.552(3)
C2 H2A 0.9900
C2 H2B 0.9900
C3 C4 1.535(3)
C3 H3A 0.9900
C3 H3B 0.9900
C4 H4A 0.9900
C4 H4B 0.9900
C5 C9 1.507(2)
C5 C6 1.516(2)
C5 C10 1.526(2)
C5 P 1.8644(16)
C6 C7 1.347(2)
C6 C11 1.495(2)
C7 C8 1.473(2)
C7 C12 1.496(2)
C8 C9 1.347(2)
C8 C13 1.497(2)
C9 C14 1.496(2)
C10 H10A 0.9800
C10 H10B 0.9800
C10 H10C 0.9800
C11 H11A 0.9800
C11 H11B 0.9800
C11 H11C 0.9800
C12 H12A 0.9800
C12 H12B 0.9800
C12 H12C 0.9800
C13 H13A 0.9800
C13 H13B 0.9800
C13 H13C 0.9800
C14 H14A 0.9800
C14 H14C 0.9800
C14 H14B 0.9800
C17 O4 1.144(2)
C17 Cr 1.8994(19)
C16 O3 1.143(2)
C16 Cr 1.8920(18)
C18 O5 1.137(2)
C18 Cr 1.9112(18)
C19 O6 1.139(2)
C19 Cr 1.9107(19)
C15 O2 1.146(2)
C15 Cr 1.8666(19)
Cr P 2.3273(5)
O1 P 1.6760(13)

loop_
_geom_torsion_atom_site_label_1
_geom_torsion_atom_site_label_2
_geom_torsion_atom_site_label_3
_geom_torsion_atom_site_label_4
_geom_torsion
O1 C1 C2 C3 -113.41(17)
C4 C1 C2 C3 8.92(16)
P C1 C2 C3 168.26(19)
C1 C2 C3 C4 -8.88(16)
O1 C1 C4 C3 115.87(17)
C2 C1 C4 C3 -9.02(16)
P C1 C4 C3 -171.59(16)
C2 C3 C4 C1 8.89(16)
C9 C5 C6 C7 0.13(18)
C10 C5 C6 C7 -123.20(16)
P C5 C6 C7 112.00(13)
C9 C5 C6 C11 177.32(15)
C10 C5 C6 C11 54.0(2)
P C5 C6 C11 -70.81(18)
C11 C6 C7 C8 -175.89(16)
C5 C6 C7 C8 1.11(19)
C11 C6 C7 C12 3.5(3)
C5 C6 C7 C12 -179.49(17)
C6 C7 C8 C9 -2.1(2)
C12 C7 C8 C9 178.47(17)
C6 C7 C8 C13 176.63(16)
C12 C7 C8 C13 -2.8(3)
C7 C8 C9 C14 -179.68(17)
C13 C8 C9 C14 1.7(3)
C7 C8 C9 C5 2.14(19)
C13 C8 C9 C5 -176.52(16)
C6 C5 C9 C8 -1.43(18)
C10 C5 C9 C8 121.65(16)
P C5 C9 C8 -111.35(14)
C6 C5 C9 C14 -179.73(16)
C10 C5 C9 C14 -56.6(2)
P C5 C9 C14 70.35(18)
O2 C15 Cr C16 6(100)
O2 C15 Cr C17 -84(100)
O2 C15 Cr C19 97(100)
O2 C15 Cr C18 -173(100)
O2 C15 Cr P -6(100)
O3 C16 Cr C15 -15(3)
O3 C16 Cr C17 77(3)
O3 C16 Cr C19 -106(3)
O3 C16 Cr C18 -8(3)
O3 C16 Cr P 164(3)
O4 C17 Cr C15 -169(100)
O4 C17 Cr C16 104(8)
O4 C17 Cr C19 -16(9)
O4 C17 Cr C18 -83(8)
O4 C17 Cr P 15(8)
O6 C19 Cr C15 -1(6)
O6 C19 Cr C16 87(6)
O6 C19 Cr C17 -154(5)
O6 C19 Cr C18 -87(6)
O6 C19 Cr P 175(100)
O5 C18 Cr C15 9.4(12)
O5 C18 Cr C16 2.3(17)
O5 C18 Cr C17 -83.0(12)
O5 C18 Cr C19 100.2(12)
O5 C18 Cr P -169.6(12)
C4 C1 O1 P 120.13(15)
C2 C1 O1 P -131.09(15)
C1 O1 P C5 105.72(10)
C1 O1 P Cr -108.80(8)
C4 C1 P O1 -102.83(18)
C2 C1 P O1 103.6(2)
O1 C1 P C5 -91.96(9)
C4 C1 P C5 165.21(15)
C2 C1 P C5 11.7(2)
O1 C1 P Cr 103.24(8)
C4 C1 P Cr 0.41(19)
C2 C1 P Cr -153.12(17)
C9 C5 P O1 -164.03(11)
C6 C5 P O1 86.99(12)
C10 C5 P O1 -37.30(14)
C9 C5 P C1 -110.93(12)
C6 C5 P C1 140.08(11)
C10 C5 P C1 15.79(15)
C9 C5 P Cr 53.26(13)
C6 C5 P Cr -55.73(13)
C10 C5 P Cr 179.98(9)
C15 Cr P O1 32.0(8)
C16 Cr P O1 19.71(8)
C17 Cr P O1 110.26(7)
C19 Cr P O1 -71.53(7)
C18 Cr P O1 -161.22(7)
C15 Cr P C1 -27.3(8)
C16 Cr P C1 -39.61(9)
C17 Cr P C1 50.94(9)
C19 Cr P C1 -130.86(9)
C18 Cr P C1 139.45(9)
C15 Cr P C5 170.0(8)
C16 Cr P C5 157.73(9)
C17 Cr P C5 -111.72(8)
C19 Cr P C5 66.48(9)
C18 Cr P C5 -23.21(9)
